data_1569376
loop_
_publ_author_name
'Boer, Stephanie A.'
'Price, Jason R.'
'Riboldi-Tunnicliffe, Alan'
'Williamson, Rachel'
'Summers, Aston'
'Turner, Gemma F.'
'Jones, Isabelle'
'Bond, Charles'
'Vrielink, Alice'
'Marshall, Andrew C.'
'Hitchings, John'
'Moggach, Stephen A.'

_publ_section_title
;
 High-pressure single-crystal diffraction at the Australian Synchrotron.
;
_journal_issue 4
_journal_name_full 'Journal of synchrotron radiation'
_journal_page_first 841
_journal_page_last 846
_journal_paper_doi 10.1107/S160057752300406X
_journal_volume 30
_journal_year 2023
_chemical_absolute_configuration syn
_chemical_formula_moiety 'C4 H9 N O3'
_chemical_formula_sum 'C4 H9 N O3'
_chemical_formula_weight 119.12
_chemical_name_common L-threonine
_space_group_crystal_system orthorhombic
_space_group_IT_number 19
_space_group_name_Hall 'P 2ac 2ab'
_space_group_name_H-M_alt 'P 21 21 21'
_atom_sites_solution_hydrogens geom
_atom_sites_solution_primary dual
_audit_creation_date 2022-11-30
_audit_creation_method
;
Olex2 1.5
(compiled 2022.04.07 svn.rca3783a0 for OlexSys, GUI svn.r6498)
;
_cell_angle_alpha 90
_cell_angle_beta 90
_cell_angle_gamma 90
_cell_formula_units_Z 4
_cell_length_a 5.1489(5)
_cell_length_b 7.7304(5)
_cell_length_c 13.602(6)
_cell_measurement_reflns_used 4230
_cell_measurement_temperature 293(2)
_cell_measurement_theta_max 27.0
_cell_measurement_theta_min 3.0
_cell_volume 541.4(2)
_computing_cell_refinement 'XDS (Kabsch, 2010)'
_computing_data_collection 'AS QEGUI'
_computing_data_reduction 'XDS (Kabsch, 2010)'
_computing_molecular_graphics 'Olex2 1.5 (Dolomanov et al., 2009)'
_computing_publication_material 'Olex2 1.5 (Dolomanov et al., 2009)'
_computing_structure_refinement 'XL  (Sheldrick, 2008)'
_computing_structure_solution 'SHELXT 2018/2 (Sheldrick, 2018)'
_diffrn_ambient_pressure 150000
_diffrn_ambient_temperature 293
_diffrn_measured_fraction_theta_full 0.447
_diffrn_measured_fraction_theta_max 0.373
_diffrn_measurement_device_type MX1
_diffrn_measurement_method '\w scans'
_diffrn_radiation_probe x-ray
_diffrn_radiation_type Synchrotron
_diffrn_radiation_wavelength 0.71073
_diffrn_reflns_av_R_equivalents 0.0134
_diffrn_reflns_av_unetI/netI 0.0183
_diffrn_reflns_Laue_measured_fraction_full 0.447
_diffrn_reflns_Laue_measured_fraction_max 0.373
_diffrn_reflns_limit_h_max 6
_diffrn_reflns_limit_h_min -5
_diffrn_reflns_limit_k_max 9
_diffrn_reflns_limit_k_min -9
_diffrn_reflns_limit_l_max 8
_diffrn_reflns_limit_l_min -8
_diffrn_reflns_number 1209
_diffrn_reflns_point_group_measured_fraction_full 0.450
_diffrn_reflns_point_group_measured_fraction_max 0.369
_diffrn_reflns_theta_full 25.242
_diffrn_reflns_theta_max 27.710
_diffrn_reflns_theta_min 3.031
_diffrn_source_type 'MX1 Beamline Australian Synchrotron'
_diffrn_standards_decay_% 0.0(1)
_diffrn_standards_interval_count 0
_diffrn_standards_number 0
_exptl_absorpt_coefficient_mu 0.125
_exptl_absorpt_correction_T_max 0.7446
_exptl_absorpt_correction_T_min 0.5794
_exptl_absorpt_correction_type multi-scan
_exptl_absorpt_process_details 'SADABS-2012/1 (Bruker,2012) was used for absorption correction.'
_exptl_crystal_colour 'clear light colourless'
_exptl_crystal_colour_lustre clear
_exptl_crystal_colour_modifier light
_exptl_crystal_colour_primary colourless
_exptl_crystal_density_diffrn 1.461
_exptl_crystal_description block
_exptl_crystal_F_000 256
_exptl_crystal_size_max 0.2
_exptl_crystal_size_mid 0.2
_exptl_crystal_size_min 0.1
_refine_diff_density_max 0.217
_refine_diff_density_min -0.224
_refine_diff_density_rms 0.052
_refine_ls_abs_structure_details
;
 Flack x determined using 157 quotients [(I+)-(I-)]/[(I+)+(I-)]
 (Parsons, Flack and Wagner, Acta Cryst. B69 (2013) 249-259).
;
_refine_ls_abs_structure_Flack -0.2(10)
_refine_ls_extinction_method none
_refine_ls_goodness_of_fit_ref 1.222
_refine_ls_hydrogen_treatment constr
_refine_ls_matrix_type full
_refine_ls_number_parameters 70
_refine_ls_number_reflns 468
_refine_ls_number_restraints 48
_refine_ls_restrained_S_all 1.185
_refine_ls_R_factor_all 0.0507
_refine_ls_R_factor_gt 0.0404
_refine_ls_shift/su_max 0.000
_refine_ls_shift/su_mean 0.000
_refine_ls_structure_factor_coef Fsqd
_refine_ls_weighting_details 'w=1/[\s^2^(Fo^2^)+(0.0720P)^2^+0.4786P] where P=(Fo^2^+2Fc^2^)/3'
_refine_ls_weighting_scheme calc
_refine_ls_wR_factor_gt 0.1088
_refine_ls_wR_factor_ref 0.1423
_reflns_Friedel_coverage 0.631
_reflns_Friedel_fraction_full 0.454
_reflns_Friedel_fraction_max 0.362
_reflns_number_gt 428
_reflns_number_total 468
_reflns_threshold_expression 'I > 2\s(I)'
_cod_data_source_file vy5009sup1.cif
_cod_data_source_block threonine_150000kPa
_cod_original_cell_volume 541.4(3)
_cod_database_code 1569376
_shelx_space_group_comment
;
The symmetry employed for this shelxl refinement is uniquely defined
by the following loop, which should always be used as a source of
symmetry information in preference to the above space-group names.
They are only intended as comments.
;
_shelx_estimated_absorpt_t_max 0.988
_shelx_estimated_absorpt_t_min 0.975
_olex2_refinement_description
;
1. Fixed Uiso
 At 1.2 times of:
  All C(H) groups, All N(H,H,H) groups
 At 1.5 times of:
  All C(H,H,H) groups, All O(H) groups
2. Uiso/Uaniso restraints and constraints
Uanis(N1) = Uanis(C2)
3. Rigid body (RIGU) restrains
 C3, O3, C2, C4, N1, C1, O1, O2
 with sigma for 1-2 distances of 0.004 and sigma for 1-3 distances of 0.004
4.a Ternary CH refined with riding coordinates:
 C3(H3A), C2(H2)
4.b Idealised Me refined as rotating group:
 N1(H1A,H1B,H1C), C4(H4A,H4B,H4C)
4.c Idealised tetrahedral OH refined as rotating group:
 O3(H3)
;
_olex2_submission_special_instructions 'No special instructions were received'

loop_
_space_group_symop_operation_xyz
'x, y, z'
'-x+1/2, -y, z+1/2'
'-x, y+1/2, -z+1/2'
'x+1/2, -y+1/2, -z'

loop_
_atom_site_label
_atom_site_type_symbol
_atom_site_fract_x
_atom_site_fract_y
_atom_site_fract_z
_atom_site_U_iso_or_equiv
_atom_site_adp_type
_atom_site_occupancy
_atom_site_site_symmetry_order
_atom_site_calc_flag
_atom_site_refinement_flags_posn
_atom_site_refinement_flags_adp
_atom_site_refinement_flags_occupancy
_atom_site_disorder_assembly
_atom_site_disorder_group
O3 O 0.2190(10) 0.3981(5) 0.4846(8) 0.030(3) Uani 1 1 d . . . . .
H3 H 0.179521 0.467079 0.441242 0.044 Uiso 1 1 calc R U . . .
O1 O 0.2834(10) 0.4655(6) 0.8063(9) 0.040(3) Uani 1 1 d . . . . .
O2 O 0.6906(9) 0.4590(5) 0.7560(8) 0.043(3) Uani 1 1 d . . . . .
N1 N 0.1054(10) 0.2622(6) 0.6635(8) 0.021(2) Uani 1 1 d . . . . .
H1A H 0.035572 0.238759 0.605177 0.025 Uiso 1 1 calc R U . . .
H1B H -0.002780 0.328453 0.697955 0.025 Uiso 1 1 calc R U . . .
H1C H 0.133758 0.163947 0.695885 0.025 Uiso 1 1 calc R U . . .
C1 C 0.4501(12) 0.4327(6) 0.7448(11) 0.026(3) Uani 1 1 d . . . . .
C3 C 0.3187(13) 0.4920(7) 0.5695(10) 0.024(3) Uani 1 1 d . . . . .
H3A H 0.189181 0.576477 0.591534 0.028 Uiso 1 1 calc R U . . .
C2 C 0.3586(12) 0.3560(6) 0.6492(11) 0.021(2) Uani 1 1 d . . . . .
H2 H 0.489003 0.272886 0.626333 0.025 Uiso 1 1 calc R U . . .
C4 C 0.5671(15) 0.5857(9) 0.5402(11) 0.029(5) Uani 1 1 d . . . . .
H4A H 0.693111 0.502984 0.517936 0.044 Uiso 1 1 calc R U . . .
H4B H 0.634839 0.647093 0.595969 0.044 Uiso 1 1 calc R U . . .
H4C H 0.530049 0.666106 0.488295 0.044 Uiso 1 1 calc R U . . .

loop_
_atom_site_aniso_label
_atom_site_aniso_U_11
_atom_site_aniso_U_22
_atom_site_aniso_U_33
_atom_site_aniso_U_23
_atom_site_aniso_U_13
_atom_site_aniso_U_12
O3 0.042(3) 0.032(2) 0.015(8) 0.000(3) -0.004(4) -0.0074(19)
O1 0.031(3) 0.053(3) 0.036(10) -0.015(3) -0.001(4) 0.002(2)
O2 0.027(2) 0.037(2) 0.065(11) -0.009(3) -0.010(4) 0.0009(16)
N1 0.024(2) 0.0210(15) 0.018(6) 0.002(2) -0.002(3) 0.0009(14)
C1 0.023(3) 0.022(2) 0.034(8) -0.008(3) 0.000(4) 0.005(2)
C3 0.024(3) 0.025(2) 0.021(8) 0.000(3) 0.008(4) -0.002(2)
C2 0.024(2) 0.0210(15) 0.018(6) 0.002(2) -0.002(3) 0.0009(14)
C4 0.034(4) 0.041(3) 0.013(15) 0.005(4) -0.005(5) -0.013(3)

loop_
_atom_type_symbol
_atom_type_description
_atom_type_scat_dispersion_real
_atom_type_scat_dispersion_imag
_atom_type_scat_source
C C 0.0033 0.0016 'International Tables Vol C Tables 4.2.6.8 and 6.1.1.4'
H H 0.0000 0.0000 'International Tables Vol C Tables 4.2.6.8 and 6.1.1.4'
N N 0.0061 0.0033 'International Tables Vol C Tables 4.2.6.8 and 6.1.1.4'
O O 0.0106 0.0060 'International Tables Vol C Tables 4.2.6.8 and 6.1.1.4'

loop_
_geom_angle_atom_site_label_1
_geom_angle_atom_site_label_2
_geom_angle_atom_site_label_3
_geom_angle
_geom_angle_site_symmetry_1
_geom_angle_site_symmetry_3
_geom_angle_publ_flag
C3 O3 H3 109.5 . . ?
H1A N1 H1B 109.5 . . ?
H1A N1 H1C 109.5 . . ?
H1B N1 H1C 109.5 . . ?
C2 N1 H1A 109.5 . . ?
C2 N1 H1B 109.5 . . ?
C2 N1 H1C 109.5 . . ?
O1 C1 O2 124.8(13) . . ?
O1 C1 C2 116.9(7) . . ?
O2 C1 C2 118.3(11) . . ?
O3 C3 H3A 109.5 . . ?
O3 C3 C2 105.6(5) . . ?
O3 C3 C4 108.9(10) . . ?
C2 C3 H3A 109.5 . . ?
C4 C3 H3A 109.5 . . ?
C4 C3 C2 113.6(7) . . ?
N1 C2 C1 110.5(10) . . ?
N1 C2 C3 107.9(7) . . ?
N1 C2 H2 108.6 . . ?
C1 C2 C3 112.6(6) . . ?
C1 C2 H2 108.6 . . ?
C3 C2 H2 108.6 . . ?
C3 C4 H4A 109.5 . . ?
C3 C4 H4B 109.5 . . ?
C3 C4 H4C 109.5 . . ?
H4A C4 H4B 109.5 . . ?
H4A C4 H4C 109.5 . . ?
H4B C4 H4C 109.5 . . ?

loop_
_geom_bond_atom_site_label_1
_geom_bond_atom_site_label_2
_geom_bond_distance
_geom_bond_site_symmetry_2
_geom_bond_publ_flag
O3 H3 0.8200 . ?
O3 C3 1.458(16) . ?
O1 C1 1.225(14) . ?
O2 C1 1.264(9) . ?
N1 H1A 0.8900 . ?
N1 H1B 0.8900 . ?
N1 H1C 0.8900 . ?
N1 C2 1.504(8) . ?
C1 C2 1.50(2) . ?
C3 H3A 0.9800 . ?
C3 C2 1.524(16) . ?
C3 C4 1.523(10) . ?
C2 H2 0.9800 . ?
C4 H4A 0.9600 . ?
C4 H4B 0.9600 . ?
C4 H4C 0.9600 . ?

loop_
_geom_torsion_atom_site_label_1
_geom_torsion_atom_site_label_2
_geom_torsion_atom_site_label_3
_geom_torsion_atom_site_label_4
_geom_torsion
_geom_torsion_site_symmetry_1
_geom_torsion_site_symmetry_2
_geom_torsion_site_symmetry_3
_geom_torsion_site_symmetry_4
_geom_torsion_publ_flag
O3 C3 C2 N1 -55.1(8) . . . . ?
O3 C3 C2 C1 -177.3(6) . . . . ?
O1 C1 C2 N1 -25.5(10) . . . . ?
O1 C1 C2 C3 95.2(9) . . . . ?
O2 C1 C2 N1 154.6(7) . . . . ?
O2 C1 C2 C3 -84.7(8) . . . . ?
C4 C3 C2 N1 -174.4(8) . . . . ?
C4 C3 C2 C1 63.4(10) . . . . ?

_cod_database_fobs_code 1569376
